data_7201510
loop_
_publ_author_name
'Konarev, Dmitri V.'
'Khasanov, Salavat S.'
'Slovokhotov, Yury L.'
'Saito, Gunzi'
'Lyubovskaya, Rimma N.'

_publ_section_title
;
 Neutral and ionic complexes of C60 with (ZnOEP)2&#x00B7;BPy
 coordination dimers
;
_journal_issue 1
_journal_name_full CrystEngComm
_journal_page_first 48
_journal_paper_doi 10.1039/b708100f
_journal_volume 10
_journal_year 2008
_chemical_formula_moiety 'C60, C36H44N4Zn, (C10H8N2)0.5, CHCl3'
_chemical_formula_sum 'C204 H98 Cl6 N10 Zn2'
_chemical_formula_weight 3032.36
_chemical_name_common C60*(ZnOEP2.BPy)0.5*CHCl3
_chemical_name_systematic
;
?
;
_space_group_IT_number 2
_symmetry_cell_setting triclinic
_symmetry_space_group_name_Hall '-P 1'
_symmetry_space_group_name_H-M 'P -1'
_atom_sites_solution_hydrogens geom
_atom_sites_solution_primary direct
_atom_sites_solution_secondary difmap
_audit_creation_method SHELXL
_cell_angle_alpha 78.50(3)
_cell_angle_beta 76.35(3)
_cell_angle_gamma 63.27(2)
_cell_formula_units_Z 1
_cell_length_a 13.847(9)
_cell_length_b 14.011(11)
_cell_length_c 19.795(16)
_cell_measurement_reflns_used 8834
_cell_measurement_temperature 110(2)
_cell_measurement_theta_max 28
_cell_measurement_theta_min 4
_cell_volume 3314(4)
_computing_structure_refinement 'SHELXL-97 (Sheldrick, 1997)'
_computing_structure_solution 'SHELXL-97 (Sheldrick, 1997)'
_diffrn_ambient_temperature 110(2)
_diffrn_measured_fraction_theta_full 0.942
_diffrn_measured_fraction_theta_max 0.942
_diffrn_measurement_device_type 'Bruker SMART'
_diffrn_measurement_method '\w scan'
_diffrn_radiation_monochromator graphite
_diffrn_radiation_source 'fine-focus sealed tube'
_diffrn_radiation_type MoK\a
_diffrn_radiation_wavelength 0.71073
_diffrn_reflns_av_R_equivalents 0.1375
_diffrn_reflns_av_sigmaI/netI 0.1460
_diffrn_reflns_limit_h_max 17
_diffrn_reflns_limit_h_min -19
_diffrn_reflns_limit_k_max 19
_diffrn_reflns_limit_k_min -18
_diffrn_reflns_limit_l_max 27
_diffrn_reflns_limit_l_min -27
_diffrn_reflns_number 26298
_diffrn_reflns_theta_full 30.04
_diffrn_reflns_theta_max 30.04
_diffrn_reflns_theta_min 1.64
_exptl_absorpt_coefficient_mu 0.555
_exptl_absorpt_correction_T_max 0.8971
_exptl_absorpt_correction_T_min 0.8512
_exptl_absorpt_correction_type multi-scan
_exptl_absorpt_process_details 'SADABS; Sheldrick, 1997'
_exptl_crystal_colour black
_exptl_crystal_density_diffrn 1.519
_exptl_crystal_density_method 'not measured'
_exptl_crystal_description prism
_exptl_crystal_F_000 1554
_exptl_crystal_size_max 0.30
_exptl_crystal_size_mid 0.30
_exptl_crystal_size_min 0.20
_refine_diff_density_max 3.014
_refine_diff_density_min -1.559
_refine_diff_density_rms 0.147
_refine_ls_extinction_method none
_refine_ls_goodness_of_fit_ref 0.951
_refine_ls_hydrogen_treatment constr
_refine_ls_matrix_type full
_refine_ls_number_parameters 1238
_refine_ls_number_reflns 18271
_refine_ls_number_restraints 8840
_refine_ls_restrained_S_all 0.848
_refine_ls_R_factor_all 0.1366
_refine_ls_R_factor_gt 0.0917
_refine_ls_shift/su_max 0.001
_refine_ls_shift/su_mean 0.000
_refine_ls_structure_factor_coef Fsqd
_refine_ls_weighting_details 'calc w=1/[\s^2^(Fo^2^)+(0.1444P)^2^+0.0000P] where P=(Fo^2^+2Fc^2^)/3'
_refine_ls_weighting_scheme calc
_refine_ls_wR_factor_gt 0.2181
_refine_ls_wR_factor_ref 0.2453
_reflns_number_gt 10828
_reflns_number_total 18271
_reflns_threshold_expression >2sigma(I)
_cod_data_source_file b708100f.txt
_cod_data_source_block ZnOEP_BPy_C60
_cod_depositor_comments
;
The following automatic conversions were performed:
'_symmetry_cell_setting' value 'Triclinic' changed to 'triclinic'
according to '/home/saulius/struct/CIF-dictionaries/cif_core.dic'
dictionary named 'cif_core.dic' version 2.4.1 from
2010-06-29.

'_exptl_absorpt_correction_type' value 'MULTISCAN' changed to
'multi-scan' according to
'/home/saulius/struct/CIF-dictionaries/cif_core.dic' dictionary named
'cif_core.dic' version 2.4.1 from 2010-06-29.

Automatic conversion script
Id: cif_fix_enum 1527 2010-12-29 10:47:43Z saulius 
;
_cod_database_code 7201510

loop_
_symmetry_equiv_pos_as_xyz
'x, y, z'
'-x, -y, -z'

loop_
_atom_site_label
_atom_site_type_symbol
_atom_site_fract_x
_atom_site_fract_y
_atom_site_fract_z
_atom_site_U_iso_or_equiv
_atom_site_adp_type
_atom_site_occupancy
_atom_site_symmetry_multiplicity
_atom_site_calc_flag
_atom_site_refinement_flags
_atom_site_disorder_assembly
_atom_site_disorder_group
Zn1 Zn 1.30051(3) 0.32494(3) 1.365928(17) 0.01734(10) Uani 1 1 d . . .
N1 N 1.4345(2) 0.17830(19) 1.35175(13) 0.0193(5) Uani 1 1 d . . .
N2 N 1.2236(2) 0.24431(19) 1.44155(12) 0.0188(5) Uani 1 1 d . . .
N3 N 1.14780(19) 0.45228(18) 1.35830(12) 0.0173(5) Uani 1 1 d . . .
N4 N 1.3610(2) 0.38714(18) 1.26902(13) 0.0189(5) Uani 1 1 d . . .
C1 C 1.5377(2) 0.2332(2) 1.24467(16) 0.0216(6) Uani 1 1 d . . .
H1 H 1.6071 0.2110 1.2150 0.026 Uiso 1 1 calc R . .
C2 C 1.5241(2) 0.1581(2) 1.29941(15) 0.0201(6) Uani 1 1 d . . .
C3 C 1.5990(2) 0.0454(2) 1.30567(16) 0.0237(6) Uani 1 1 d . . .
C4 C 1.5526(2) -0.0028(2) 1.36242(17) 0.0246(6) Uani 1 1 d . . .
C5 C 1.4503(2) 0.0818(2) 1.39064(15) 0.0203(6) Uani 1 1 d . . .
C6 C 1.3756(3) 0.0660(2) 1.44834(16) 0.0231(6) Uani 1 1 d . . .
H6 H 1.3996 -0.0028 1.4746 0.028 Uiso 1 1 calc R . .
C7 C 1.2697(2) 0.1411(2) 1.47092(15) 0.0212(6) Uani 1 1 d . . .
C8 C 1.1912(3) 0.1172(2) 1.52619(15) 0.0222(6) Uani 1 1 d . . .
C9 C 1.0958(3) 0.2074(2) 1.52762(15) 0.0212(6) Uani 1 1 d . . .
C10 C 1.1154(3) 0.2862(2) 1.47389(15) 0.0224(6) Uani 1 1 d . . .
C11 C 1.0361(3) 0.3877(2) 1.45465(16) 0.0235(6) Uani 1 1 d . . .
H11 H 0.9648 0.4079 1.4819 0.028 Uiso 1 1 calc R . .
C12 C 1.0498(2) 0.4623(2) 1.40005(16) 0.0222(6) Uani 1 1 d . . .
C13 C 0.9604(3) 0.5611(2) 1.37689(17) 0.0258(6) Uani 1 1 d . . .
C14 C 1.0070(3) 0.6099(2) 1.32099(18) 0.0260(6) Uani 1 1 d . . .
C15 C 1.1242(3) 0.5399(2) 1.30974(16) 0.0234(6) Uani 1 1 d . . .
C16 C 1.2000(3) 0.5571(2) 1.25370(16) 0.0228(6) Uani 1 1 d . . .
H16 H 1.1755 0.6254 1.2269 0.027 Uiso 1 1 calc R . .
C17 C 1.3072(3) 0.4845(2) 1.23330(16) 0.0219(6) Uani 1 1 d . . .
C18 C 1.3764(3) 0.4967(2) 1.16649(16) 0.0242(6) Uani 1 1 d . . .
C19 C 1.4709(3) 0.4052(2) 1.16399(17) 0.0239(6) Uani 1 1 d . . .
C20 C 1.4603(2) 0.3373(2) 1.22877(16) 0.0210(6) Uani 1 1 d . . .
C21 C 1.7042(3) -0.0049(3) 1.25581(19) 0.0347(8) Uani 1 1 d . . .
H21A H 1.7537 -0.0725 1.2796 0.042 Uiso 1 1 calc R . .
H21B H 1.7408 0.0443 1.2432 0.042 Uiso 1 1 calc R . .
C22 C 1.6867(4) -0.0290(3) 1.1895(2) 0.0492(11) Uani 1 1 d . . .
H22A H 1.7575 -0.0610 1.1590 0.074 Uiso 1 1 calc R . .
H22B H 1.6388 0.0378 1.1652 0.074 Uiso 1 1 calc R . .
H22C H 1.6524 -0.0794 1.2014 0.074 Uiso 1 1 calc R . .
C23 C 1.5923(3) -0.1199(3) 1.38813(19) 0.0310(7) Uani 1 1 d . . .
H23A H 1.5760 -0.1284 1.4399 0.037 Uiso 1 1 calc R . .
H23B H 1.6728 -0.1559 1.3739 0.037 Uiso 1 1 calc R . .
C24 C 1.5384(4) -0.1744(3) 1.3594(2) 0.0494(11) Uani 1 1 d . . .
H24A H 1.5662 -0.2506 1.3775 0.074 Uiso 1 1 calc R . .
H24B H 1.5559 -0.1678 1.3082 0.074 Uiso 1 1 calc R . .
H24C H 1.4587 -0.1397 1.3739 0.074 Uiso 1 1 calc R . .
C25 C 1.2143(3) 0.0101(3) 1.56893(17) 0.0285(7) Uani 1 1 d . . .
H25A H 1.1619 0.0208 1.6135 0.034 Uiso 1 1 calc R . .
H25B H 1.2891 -0.0202 1.5803 0.034 Uiso 1 1 calc R . .
C26 C 1.2054(4) -0.0707(3) 1.5318(2) 0.0433(9) Uani 1 1 d . . .
H26A H 1.2214 -0.1387 1.5620 0.065 Uiso 1 1 calc R . .
H26B H 1.2582 -0.0831 1.4881 0.065 Uiso 1 1 calc R . .
H26C H 1.1310 -0.0422 1.5214 0.065 Uiso 1 1 calc R . .
C27 C 0.9856(3) 0.2242(3) 1.57237(17) 0.0288(7) Uani 1 1 d . . .
H27A H 0.9477 0.2989 1.5849 0.035 Uiso 1 1 calc R . .
H27B H 0.9972 0.1752 1.6162 0.035 Uiso 1 1 calc R . .
C28 C 0.9120(3) 0.2037(3) 1.5351(2) 0.0387(8) Uani 1 1 d . . .
H28A H 0.8419 0.2154 1.5660 0.058 Uiso 1 1 calc R . .
H28B H 0.9485 0.1295 1.5233 0.058 Uiso 1 1 calc R . .
H28C H 0.8988 0.2533 1.4922 0.058 Uiso 1 1 calc R . .
C29 C 0.8412(3) 0.5944(3) 1.4079(2) 0.0326(8) Uani 1 1 d . . .
H29A H 0.8014 0.6734 1.3987 0.039 Uiso 1 1 calc R . .
H29B H 0.8343 0.5758 1.4593 0.039 Uiso 1 1 calc R . .
C30 C 0.7876(3) 0.5405(4) 1.3783(2) 0.0462(10) Uani 1 1 d . . .
H30A H 0.7104 0.5645 1.4003 0.069 Uiso 1 1 calc R . .
H30B H 0.8258 0.4623 1.3880 0.069 Uiso 1 1 calc R . .
H30C H 0.7922 0.5602 1.3277 0.069 Uiso 1 1 calc R . .
C31 C 0.9512(3) 0.7122(3) 1.2762(2) 0.0376(8) Uani 1 1 d . . .
H31A H 0.9979 0.7518 1.2633 0.045 Uiso 1 1 calc R . .
H31B H 0.8810 0.7579 1.3035 0.045 Uiso 1 1 calc R . .
C32 C 0.9288(4) 0.6926(3) 1.2098(2) 0.0555(12) Uani 1 1 d . . .
H32A H 0.8929 0.7616 1.1825 0.083 Uiso 1 1 calc R . .
H32B H 0.8809 0.6552 1.2221 0.083 Uiso 1 1 calc R . .
H32C H 0.9982 0.6483 1.1820 0.083 Uiso 1 1 calc R . .
C33 C 1.3415(3) 0.5918(3) 1.11194(19) 0.0310(7) Uani 1 1 d . . .
H33A H 1.4076 0.5947 1.0805 0.037 Uiso 1 1 calc R . .
H33B H 1.3027 0.6585 1.1353 0.037 Uiso 1 1 calc R . .
C34 C 1.2662(3) 0.5870(3) 1.0681(2) 0.0382(8) Uani 1 1 d . . .
H34A H 1.2464 0.6501 1.0332 0.057 Uiso 1 1 calc R . .
H34B H 1.1996 0.5863 1.0987 0.057 Uiso 1 1 calc R . .
H34C H 1.3045 0.5216 1.0443 0.057 Uiso 1 1 calc R . .
C35 C 1.5669(3) 0.3720(3) 1.10488(18) 0.0297(7) Uani 1 1 d . . .
H35A H 1.6358 0.3393 1.1243 0.036 Uiso 1 1 calc R . .
H35B H 1.5654 0.4368 1.0732 0.036 Uiso 1 1 calc R . .
C36 C 1.5664(3) 0.2919(3) 1.06262(19) 0.0363(8) Uani 1 1 d . . .
H36A H 1.6302 0.2732 1.0251 0.054 Uiso 1 1 calc R . .
H36B H 1.4991 0.3244 1.0423 0.054 Uiso 1 1 calc R . .
H36C H 1.5695 0.2268 1.0934 0.054 Uiso 1 1 calc R . .
N5 N 1.3679(2) 0.3878(2) 1.42569(14) 0.0245(5) Uani 1 1 d . . .
C42 C 1.3267(3) 0.4919(3) 1.4309(3) 0.0605(15) Uani 1 1 d . . .
H42 H 1.2605 0.5375 1.4134 0.073 Uiso 1 1 calc R . .
C43 C 1.3742(4) 0.5381(3) 1.4601(3) 0.0704(19) Uani 1 1 d . . .
H43 H 1.3392 0.6133 1.4633 0.085 Uiso 1 1 calc R . .
C44 C 1.4722(3) 0.4763(2) 1.48498(18) 0.0260(7) Uani 1 1 d . . .
C45 C 1.5117(3) 0.3672(3) 1.4826(2) 0.0370(9) Uani 1 1 d . . .
H45 H 1.5755 0.3189 1.5018 0.044 Uiso 1 1 calc R . .
C46 C 1.4581(3) 0.3276(3) 1.4521(2) 0.0382(9) Uani 1 1 d . . .
H46 H 1.4888 0.2522 1.4501 0.046 Uiso 1 1 calc R . .
C301 C 1.0986(3) 0.3722(3) 1.0309(2) 0.0516(13) Uani 0.488(3) 1 d PDU A 1
C302 C 1.0704(3) 0.4185(4) 1.09628(17) 0.0450(11) Uani 0.488(3) 1 d PDU A 1
C303 C 0.9630(3) 0.4241(4) 1.1304(2) 0.0427(9) Uani 0.488(3) 1 d PDU A 1
C304 C 0.9260(4) 0.3812(3) 1.08574(19) 0.0437(10) Uani 0.488(3) 1 d PDU A 1
C305 C 1.0088(3) 0.3499(3) 1.0238(3) 0.0468(10) Uani 0.488(3) 1 d PDU A 1
C306 C 1.2059(3) 0.3025(4) 1.0083(2) 0.0531(12) Uani 0.488(3) 1 d PDU A 1
C307 C 1.2282(3) 0.2074(2) 0.9772(3) 0.0496(12) Uani 0.488(3) 1 d PDU A 1
C308 C 1.3270(3) 0.1212(3) 0.9994(2) 0.0478(11) Uani 0.488(3) 1 d PDU A 1
C309 C 1.3636(4) 0.1644(3) 1.04422(19) 0.0452(11) Uani 0.488(3) 1 d PDU A 1
C310 C 1.2902(3) 0.2773(3) 1.04946(19) 0.0490(12) Uani 0.488(3) 1 d PDU A 1
C311 C 1.1502(3) 0.3932(4) 1.13593(18) 0.0481(11) Uani 0.488(3) 1 d PDU A 1
C312 C 1.2630(3) 0.3193(3) 1.1124(2) 0.0487(11) Uani 0.488(3) 1 d PDU A 1
C313 C 1.3112(4) 0.2521(3) 1.17250(17) 0.0478(11) Uani 0.488(3) 1 d PDU A 1
C314 C 1.2261(3) 0.2843(3) 1.2333(2) 0.0507(11) Uani 0.488(3) 1 d PDU A 1
C315 C 1.1274(3) 0.3717(4) 1.21152(19) 0.0510(12) Uani 0.488(3) 1 d PDU A 1
C316 C 0.9411(3) 0.4034(5) 1.2024(2) 0.0433(9) Uani 0.488(3) 1 d PDU A 1
C317 C 1.0252(3) 0.3772(4) 1.24403(19) 0.0475(10) Uani 0.488(3) 1 d PDU A 1
C318 C 1.0166(3) 0.2955(3) 1.3004(3) 0.0513(12) Uani 0.488(3) 1 d PDU A 1
C319 C 0.9265(3) 0.2728(3) 1.2942(3) 0.0503(12) Uani 0.488(3) 1 d PDU A 1
C320 C 0.8796(5) 0.3397(3) 1.23349(19) 0.0467(9) Uani 0.488(3) 1 d PDU A 1
C321 C 0.8670(4) 0.3210(4) 1.1152(2) 0.0456(10) Uani 0.488(3) 1 d PDU A 1
C322 C 0.8436(4) 0.2995(3) 1.1910(2) 0.0457(10) Uani 0.488(3) 1 d PDU A 1
C323 C 0.8516(4) 0.1904(3) 1.2076(2) 0.0432(10) Uani 0.488(3) 1 d PDU A 1
C324 C 0.8801(3) 0.1458(3) 1.14161(16) 0.0441(10) Uani 0.488(3) 1 d PDU A 1
C325 C 0.8886(3) 0.2261(3) 1.0845(2) 0.0451(10) Uani 0.488(3) 1 d PDU A 1
C326 C 1.0303(3) 0.2587(4) 0.9949(2) 0.0482(12) Uani 0.488(3) 1 d PDU A 1
C327 C 0.9682(4) 0.1955(3) 1.02572(19) 0.0523(11) Uani 0.488(3) 1 d PDU A 1
C328 C 1.0445(3) 0.0832(3) 1.0217(2) 0.0562(12) Uani 0.488(3) 1 d PDU A 1
C329 C 1.1522(3) 0.0760(3) 0.9872(2) 0.0530(12) Uani 0.488(3) 1 d PDU A 1
C330 C 1.1429(3) 0.1854(3) 0.9712(3) 0.0486(12) Uani 0.488(3) 1 d PDU A 1
C331 C 1.1624(3) -0.0825(4) 1.2791(2) 0.0516(13) Uani 0.488(3) 1 d PDU A 1
C332 C 1.1913(3) -0.1284(4) 1.21353(17) 0.0450(11) Uani 0.488(3) 1 d PDU A 1
C333 C 1.2997(3) -0.1360(4) 1.1793(2) 0.0427(9) Uani 0.488(3) 1 d PDU A 1
C334 C 1.3360(5) -0.0921(4) 1.22404(19) 0.0437(10) Uani 0.488(3) 1 d PDU A 1
C335 C 1.2525(3) -0.0599(3) 1.2856(3) 0.0468(10) Uani 0.488(3) 1 d PDU A 1
C336 C 1.0553(3) -0.0118(4) 1.3011(2) 0.0531(12) Uani 0.488(3) 1 d PDU A 1
C337 C 1.0334(3) 0.0827(2) 1.3327(3) 0.0496(12) Uani 0.488(3) 1 d PDU A 1
C338 C 0.9352(3) 0.1685(3) 1.3096(2) 0.0478(11) Uani 0.488(3) 1 d PDU A 1
C339 C 0.8972(4) 0.1265(3) 1.26497(18) 0.0452(11) Uani 0.488(3) 1 d PDU A 1
C340 C 0.9711(3) 0.0137(3) 1.25976(18) 0.0490(12) Uani 0.488(3) 1 d PDU A 1
C341 C 1.1115(3) -0.1034(4) 1.17393(18) 0.0481(11) Uani 0.488(3) 1 d PDU A 1
C342 C 0.9989(3) -0.0285(3) 1.1968(2) 0.0487(11) Uani 0.488(3) 1 d PDU A 1
C343 C 0.9505(4) 0.0383(3) 1.13671(16) 0.0478(11) Uani 0.488(3) 1 d PDU A 1
C344 C 1.0353(3) 0.0064(3) 1.0756(2) 0.0507(11) Uani 0.488(3) 1 d PDU A 1
C345 C 1.1336(3) -0.0806(4) 1.09843(19) 0.0510(12) Uani 0.488(3) 1 d PDU A 1
C346 C 1.3207(3) -0.1143(4) 1.1074(2) 0.0433(9) Uani 0.488(3) 1 d PDU A 1
C347 C 1.2362(3) -0.0870(4) 1.06591(19) 0.0475(10) Uani 0.488(3) 1 d PDU A 1
C348 C 1.2456(3) -0.0060(3) 1.0092(3) 0.0513(12) Uani 0.488(3) 1 d PDU A 1
C349 C 1.3355(3) 0.0172(3) 1.0150(3) 0.0503(12) Uani 0.488(3) 1 d PDU A 1
C350 C 1.3806(5) -0.0489(3) 1.0764(2) 0.0467(9) Uani 0.488(3) 1 d PDU A 1
C351 C 1.3944(4) -0.0312(4) 1.1944(2) 0.0456(10) Uani 0.488(3) 1 d PDU A 1
C352 C 1.4159(4) -0.0080(4) 1.1189(2) 0.0457(10) Uani 0.488(3) 1 d PDU A 1
C353 C 1.4095(4) 0.1004(3) 1.1015(2) 0.0432(10) Uani 0.488(3) 1 d PDU A 1
C354 C 1.3811(3) 0.1445(3) 1.16764(16) 0.0441(10) Uani 0.488(3) 1 d PDU A 1
C355 C 1.3720(3) 0.0643(3) 1.2248(2) 0.0451(10) Uani 0.488(3) 1 d PDU A 1
C356 C 1.2316(3) 0.0307(4) 1.3149(2) 0.0482(12) Uani 0.488(3) 1 d PDU A 1
C357 C 1.2923(4) 0.0951(3) 1.28338(19) 0.0523(11) Uani 0.488(3) 1 d PDU A 1
C358 C 1.2177(3) 0.2079(3) 1.2879(2) 0.0562(12) Uani 0.488(3) 1 d PDU A 1
C359 C 1.1102(3) 0.2136(3) 1.3220(2) 0.0530(12) Uani 0.488(3) 1 d PDU A 1
C360 C 1.1189(3) 0.1044(3) 1.3386(3) 0.0486(12) Uani 0.488(3) 1 d PDU A 1
C401 C 0.8863(4) 0.1684(3) 1.2669(3) 0.0447(11) Uani 0.512(3) 1 d PDU A 2
C402 C 0.8502(5) 0.2006(3) 1.1993(2) 0.0441(10) Uani 0.512(3) 1 d PDU A 2
C403 C 0.8443(5) 0.3079(4) 1.1748(2) 0.0469(10) Uani 0.512(3) 1 d PDU A 2
C404 C 0.8765(5) 0.3409(5) 1.2277(3) 0.0470(9) Uani 0.512(3) 1 d PDU A 2
C405 C 0.9020(4) 0.2554(3) 1.2850(3) 0.0422(10) Uani 0.512(3) 1 d PDU A 2
C406 C 0.9571(4) 0.0629(3) 1.2839(2) 0.0417(10) Uani 0.512(3) 1 d PDU A 2
C407 C 1.0463(3) 0.0399(3) 1.3202(3) 0.0453(11) Uani 0.512(3) 1 d PDU A 2
C408 C 1.1401(3) -0.0534(4) 1.2931(3) 0.0424(10) Uani 0.512(3) 1 d PDU A 2
C409 C 1.1074(3) -0.0859(4) 1.2401(2) 0.0448(10) Uani 0.512(3) 1 d PDU A 2
C410 C 0.9937(4) -0.0153(3) 1.2343(2) 0.0369(10) Uani 0.512(3) 1 d PDU A 2
C411 C 0.8860(5) 0.1265(3) 1.1519(2) 0.0474(11) Uani 0.512(3) 1 d PDU A 2
C412 C 0.9611(4) 0.0152(4) 1.1696(2) 0.0403(10) Uani 0.512(3) 1 d PDU A 2
C413 C 1.0397(3) -0.0261(4) 1.1076(2) 0.0418(10) Uani 0.512(3) 1 d PDU A 2
C414 C 1.0132(3) 0.0614(3) 1.0517(3) 0.0429(10) Uani 0.512(3) 1 d PDU A 2
C415 C 0.9187(4) 0.1549(3) 1.0782(2) 0.0466(10) Uani 0.512(3) 1 d PDU A 2
C416 C 0.8746(5) 0.3353(4) 1.1045(2) 0.0431(9) Uani 0.512(3) 1 d PDU A 2
C417 C 0.9117(4) 0.2573(3) 1.0547(2) 0.0474(11) Uani 0.512(3) 1 d PDU A 2
C418 C 1.0002(4) 0.2713(4) 1.0033(3) 0.0476(12) Uani 0.512(3) 1 d PDU A 2
C419 C 1.0163(4) 0.3585(4) 1.0207(3) 0.0445(9) Uani 0.512(3) 1 d PDU A 2
C420 C 0.9382(4) 0.3987(5) 1.0832(2) 0.0427(9) Uani 0.512(3) 1 d PDU A 2
C421 C 0.9367(5) 0.4016(5) 1.2076(2) 0.0450(9) Uani 0.512(3) 1 d PDU A 2
C422 C 0.9686(4) 0.4305(5) 1.1335(2) 0.0430(9) Uani 0.512(3) 1 d PDU A 2
C423 C 1.0787(3) 0.4248(4) 1.1233(2) 0.0431(10) Uani 0.512(3) 1 d PDU A 2
C424 C 1.1130(3) 0.3924(4) 1.1913(2) 0.0459(11) Uani 0.512(3) 1 d PDU A 2
C425 C 1.0259(3) 0.3787(4) 1.2436(3) 0.0478(10) Uani 0.512(3) 1 d PDU A 2
C426 C 0.9873(4) 0.2336(3) 1.3192(3) 0.0474(10) Uani 0.512(3) 1 d PDU A 2
C427 C 1.0508(3) 0.2969(4) 1.2979(3) 0.0480(11) Uani 0.512(3) 1 d PDU A 2
C428 C 1.1645(4) 0.2240(3) 1.3025(3) 0.0510(12) Uani 0.512(3) 1 d PDU A 2
C429 C 1.1719(4) 0.1163(3) 1.3270(3) 0.0484(11) Uani 0.512(3) 1 d PDU A 2
C430 C 1.0621(3) 0.1226(3) 1.3368(3) 0.0460(11) Uani 0.512(3) 1 d PDU A 2
C431 C 1.3756(5) 0.1317(3) 1.0368(3) 0.0447(11) Uani 0.512(3) 1 d PDU A 2
C432 C 1.4106(5) 0.0990(3) 1.1047(2) 0.0441(10) Uani 0.512(3) 1 d PDU A 2
C433 C 1.4201(5) -0.0098(4) 1.1291(2) 0.0469(10) Uani 0.512(3) 1 d PDU A 2
C434 C 1.3871(5) -0.0423(5) 1.0761(3) 0.0470(9) Uani 0.512(3) 1 d PDU A 2
C435 C 1.3596(4) 0.0440(3) 1.0195(3) 0.0422(10) Uani 0.512(3) 1 d PDU A 2
C436 C 1.3036(4) 0.2369(3) 1.0203(2) 0.0417(10) Uani 0.512(3) 1 d PDU A 2
C437 C 1.2149(3) 0.2598(3) 0.9834(3) 0.0453(11) Uani 0.512(3) 1 d PDU A 2
C438 C 1.1214(3) 0.3525(4) 1.0113(3) 0.0424(10) Uani 0.512(3) 1 d PDU A 2
C439 C 1.1530(3) 0.3863(4) 1.0640(2) 0.0448(10) Uani 0.512(3) 1 d PDU A 2
C440 C 1.2666(4) 0.3150(3) 1.0701(2) 0.0369(10) Uani 0.512(3) 1 d PDU A 2
C441 C 1.3755(5) 0.1731(3) 1.1520(2) 0.0474(11) Uani 0.512(3) 1 d PDU A 2
C442 C 1.2991(4) 0.2839(4) 1.1349(2) 0.0403(10) Uani 0.512(3) 1 d PDU A 2
C443 C 1.2215(3) 0.3250(4) 1.1970(2) 0.0418(10) Uani 0.512(3) 1 d PDU A 2
C444 C 1.2478(3) 0.2382(3) 1.2534(3) 0.0429(10) Uani 0.512(3) 1 d PDU A 2
C445 C 1.3424(4) 0.1453(3) 1.2257(2) 0.0466(10) Uani 0.512(3) 1 d PDU A 2
C446 C 1.3878(5) -0.0360(4) 1.1995(3) 0.0431(9) Uani 0.512(3) 1 d PDU A 2
C447 C 1.3495(4) 0.0429(3) 1.2489(3) 0.0474(11) Uani 0.512(3) 1 d PDU A 2
C448 C 1.2616(4) 0.0282(4) 1.3006(3) 0.0476(12) Uani 0.512(3) 1 d PDU A 2
C449 C 1.2449(4) -0.0589(4) 1.2832(3) 0.0445(9) Uani 0.512(3) 1 d PDU A 2
C450 C 1.3223(4) -0.0974(5) 1.2204(2) 0.0427(9) Uani 0.512(3) 1 d PDU A 2
C451 C 1.3251(5) -0.1015(5) 1.0964(2) 0.0450(9) Uani 0.512(3) 1 d PDU A 2
C452 C 1.2916(4) -0.1290(5) 1.1702(2) 0.0430(9) Uani 0.512(3) 1 d PDU A 2
C453 C 1.1822(3) -0.1252(4) 1.1811(2) 0.0431(10) Uani 0.512(3) 1 d PDU A 2
C454 C 1.1485(3) -0.0937(4) 1.1128(2) 0.0459(11) Uani 0.512(3) 1 d PDU A 2
C455 C 1.2356(4) -0.0787(4) 1.0608(3) 0.0478(10) Uani 0.512(3) 1 d PDU A 2
C456 C 1.2743(4) 0.0659(3) 0.9855(3) 0.0474(10) Uani 0.512(3) 1 d PDU A 2
C457 C 1.2099(4) 0.0034(4) 1.0066(3) 0.0480(11) Uani 0.512(3) 1 d PDU A 2
C458 C 1.0962(4) 0.0749(3) 1.0017(3) 0.0510(12) Uani 0.512(3) 1 d PDU A 2
C459 C 1.0895(4) 0.1826(3) 0.9773(3) 0.0484(11) Uani 0.512(3) 1 d PDU A 2
C460 C 1.1995(3) 0.1767(3) 0.9673(3) 0.0460(11) Uani 0.512(3) 1 d PDU A 2
C51 C 1.5333(9) 0.5566(8) 1.2560(4) 0.0580(13) Uani 0.660(5) 1 d PDU B 1
H51 H 1.4921 0.5317 1.2338 0.070 Uiso 0.660(5) 1 calc PR B 1
Cl1 Cl 1.4342(3) 0.66174(16) 1.30512(18) 0.1198(14) Uani 0.660(5) 1 d PDU B 1
Cl2 Cl 1.60881(16) 0.4494(2) 1.30766(13) 0.0684(9) Uani 0.660(5) 1 d PDU B 1
Cl3 Cl 1.6119(5) 0.6039(4) 1.1883(2) 0.162(2) Uani 0.660(5) 1 d PDU B 1
C51A C 1.5707(8) 0.6609(9) 1.1847(7) 0.047(2) Uani 0.236(3) 1 d PDU C 2
H51A H 1.5040 0.7309 1.1859 0.056 Uiso 0.236(3) 1 calc PR C 2
Cl1A Cl 1.5409(11) 0.5736(11) 1.2553(4) 0.116(4) Uani 0.236(3) 1 d PDU C 2
Cl2A Cl 1.5909(9) 0.6174(10) 1.1065(3) 0.134(4) Uani 0.236(3) 1 d PDU C 2
Cl3A Cl 1.6769(6) 0.6869(6) 1.1962(3) 0.090(2) Uani 0.236(3) 1 d PDU C 2
C51B C 1.5485(12) 0.5414(10) 1.2500(6) 0.082(5) Uiso 0.104(5) 1 d PDU D 3
H51B H 1.5300 0.4825 1.2441 0.099 Uiso 0.104(5) 1 calc PR D 3
Cl1B Cl 1.4226(8) 0.6536(11) 1.2695(8) 0.068(5) Uiso 0.104(5) 1 d PD D 3
Cl2B Cl 1.6204(8) 0.4957(12) 1.3169(5) 0.049(3) Uiso 0.104(5) 1 d PD D 3
Cl3B Cl 1.6226(11) 0.5683(13) 1.1705(5) 0.062(4) Uiso 0.104(5) 1 d PD D 3

loop_
_atom_site_aniso_label
_atom_site_aniso_U_11
_atom_site_aniso_U_22
_atom_site_aniso_U_33
_atom_site_aniso_U_23
_atom_site_aniso_U_13
_atom_site_aniso_U_12
Zn1 0.01862(18) 0.01843(16) 0.02036(17) -0.00542(12) -0.00347(12) -0.01106(13)
N1 0.0194(12) 0.0207(11) 0.0224(12) -0.0025(9) -0.0045(9) -0.0120(10)
N2 0.0208(12) 0.0228(11) 0.0185(11) -0.0035(9) -0.0053(9) -0.0127(10)
N3 0.0191(12) 0.0189(11) 0.0217(11) -0.0064(9) -0.0074(9) -0.0112(9)
N4 0.0200(12) 0.0178(11) 0.0244(12) -0.0053(9) -0.0067(10) -0.0103(10)
C1 0.0182(14) 0.0264(14) 0.0227(14) -0.0045(11) -0.0033(11) -0.0110(12)
C2 0.0157(13) 0.0247(14) 0.0238(14) -0.0057(11) -0.0074(11) -0.0088(11)
C3 0.0177(14) 0.0247(14) 0.0263(15) -0.0028(12) -0.0073(11) -0.0051(12)
C4 0.0203(14) 0.0234(14) 0.0293(15) -0.0022(12) -0.0085(12) -0.0068(12)
C5 0.0184(14) 0.0220(13) 0.0227(14) -0.0021(11) -0.0085(11) -0.0080(11)
C6 0.0253(15) 0.0216(13) 0.0251(14) 0.0007(11) -0.0059(12) -0.0126(12)
C7 0.0257(15) 0.0243(14) 0.0213(13) -0.0015(11) -0.0095(11) -0.0150(12)
C8 0.0291(16) 0.0287(14) 0.0201(13) -0.0051(11) -0.0053(12) -0.0205(13)
C9 0.0269(15) 0.0302(14) 0.0179(13) -0.0068(11) -0.0030(11) -0.0208(13)
C10 0.0261(15) 0.0271(14) 0.0197(13) -0.0095(11) 0.0008(11) -0.0156(13)
C11 0.0215(15) 0.0265(14) 0.0244(14) -0.0139(12) 0.0028(12) -0.0105(12)
C12 0.0220(14) 0.0210(13) 0.0243(14) -0.0116(11) -0.0003(11) -0.0076(12)
C13 0.0237(15) 0.0202(13) 0.0316(16) -0.0117(12) -0.0036(13) -0.0046(12)
C14 0.0271(16) 0.0172(13) 0.0343(16) -0.0092(12) -0.0059(13) -0.0070(12)
C15 0.0274(16) 0.0161(12) 0.0280(15) -0.0092(11) -0.0030(12) -0.0084(12)
C16 0.0282(16) 0.0144(12) 0.0288(15) -0.0035(11) -0.0067(12) -0.0102(12)
C17 0.0287(16) 0.0203(13) 0.0263(14) -0.0050(11) -0.0068(12) -0.0164(12)
C18 0.0267(16) 0.0238(14) 0.0266(15) 0.0008(11) -0.0037(12) -0.0165(13)
C19 0.0236(15) 0.0247(14) 0.0290(15) 0.0004(12) -0.0028(12) -0.0171(13)
C20 0.0193(14) 0.0246(14) 0.0246(14) -0.0041(11) -0.0041(11) -0.0134(12)
C21 0.0227(16) 0.0292(16) 0.0382(19) -0.0017(14) -0.0014(14) -0.0014(14)
C22 0.043(2) 0.045(2) 0.036(2) -0.0147(17) 0.0043(17) 0.0006(19)
C23 0.0247(16) 0.0252(15) 0.0365(18) 0.0015(13) -0.0114(14) -0.0039(13)
C24 0.069(3) 0.0231(16) 0.058(3) 0.0025(17) -0.027(2) -0.0160(19)
C25 0.0313(17) 0.0318(16) 0.0276(16) 0.0018(13) -0.0054(13) -0.0196(14)
C26 0.051(2) 0.0309(18) 0.056(2) -0.0042(17) -0.011(2) -0.0242(18)
C27 0.0283(17) 0.0348(17) 0.0260(15) -0.0051(13) 0.0027(13) -0.0184(14)
C28 0.0274(18) 0.048(2) 0.049(2) -0.0114(17) -0.0034(16) -0.0221(17)
C29 0.0227(16) 0.0270(16) 0.0428(19) -0.0133(14) -0.0023(14) -0.0035(13)
C30 0.0240(18) 0.060(3) 0.056(2) -0.027(2) -0.0003(17) -0.0145(18)
C31 0.0336(19) 0.0206(15) 0.045(2) -0.0048(14) -0.0065(16) 0.0005(14)
C32 0.059(3) 0.038(2) 0.051(3) 0.0029(19) -0.028(2) 0.002(2)
C33 0.0287(17) 0.0285(15) 0.0364(18) 0.0063(13) -0.0038(14) -0.0173(14)
C34 0.036(2) 0.0425(19) 0.0366(19) 0.0113(16) -0.0097(16) -0.0215(17)
C35 0.0274(17) 0.0310(16) 0.0308(17) -0.0003(13) 0.0011(13) -0.0165(14)
C36 0.037(2) 0.0406(19) 0.0299(17) -0.0060(15) 0.0078(15) -0.0212(17)
N5 0.0257(13) 0.0281(13) 0.0261(13) -0.0100(10) -0.0007(10) -0.0158(11)
C42 0.034(2) 0.035(2) 0.126(5) -0.041(3) -0.038(3) -0.0007(17)
C43 0.043(2) 0.035(2) 0.152(5) -0.048(3) -0.060(3) 0.0041(18)
C44 0.0246(15) 0.0297(15) 0.0361(17) -0.0150(13) -0.0055(13) -0.0175(13)
C45 0.049(2) 0.0267(15) 0.055(2) 0.0039(15) -0.0358(18) -0.0232(16)
C46 0.052(2) 0.0229(15) 0.055(2) 0.0036(15) -0.0306(19) -0.0216(16)
C301 0.059(2) 0.044(3) 0.049(3) 0.010(2) -0.008(2) -0.026(2)
C302 0.054(2) 0.021(2) 0.060(3) 0.006(2) -0.0088(17) -0.020(2)
C303 0.0402(18) 0.0169(18) 0.0642(17) -0.0005(16) -0.0161(16) -0.0042(16)
C304 0.039(2) 0.031(2) 0.056(2) 0.0050(18) -0.0188(16) -0.0077(17)
C305 0.0495(19) 0.0416(19) 0.0402(19) 0.0154(16) -0.0193(16) -0.0135(17)
C306 0.057(2) 0.053(3) 0.042(3) 0.013(2) 0.002(2) -0.030(2)
C307 0.055(3) 0.062(3) 0.020(3) 0.005(2) 0.009(2) -0.026(2)
C308 0.039(2) 0.063(2) 0.031(2) -0.008(2) 0.0176(18) -0.022(2)
C309 0.031(3) 0.053(2) 0.048(2) -0.0007(19) 0.0160(19) -0.028(2)
C310 0.043(3) 0.046(2) 0.060(3) 0.009(2) 0.006(2) -0.033(2)
C311 0.051(2) 0.026(2) 0.078(2) -0.006(2) -0.0099(19) -0.0266(19)
C312 0.045(2) 0.037(2) 0.077(3) 0.001(2) -0.004(2) -0.0338(19)
C313 0.043(2) 0.0523(19) 0.075(2) -0.0137(18) -0.0204(17) -0.0357(16)
C314 0.059(2) 0.058(2) 0.065(2) -0.0247(16) -0.0290(17) -0.0341(17)
C315 0.056(2) 0.043(3) 0.072(2) -0.031(2) -0.0138(19) -0.025(2)
C316 0.0367(19) 0.0221(18) 0.0625(18) -0.0174(16) 0.0041(16) -0.0057(15)
C317 0.0594(18) 0.0327(19) 0.055(2) -0.0284(17) -0.0019(15) -0.0171(17)
C318 0.069(3) 0.046(3) 0.037(3) -0.0288(19) 0.000(2) -0.017(2)
C319 0.049(3) 0.054(2) 0.036(2) -0.0232(19) 0.020(2) -0.017(2)
C320 0.0311(19) 0.0365(19) 0.061(2) -0.0189(15) 0.0111(16) -0.0075(15)
C321 0.026(2) 0.0384(18) 0.0670(19) 0.0049(16) -0.0196(18) -0.0073(15)
C322 0.023(2) 0.0389(19) 0.068(2) -0.0074(18) -0.0008(19) -0.0087(18)
C323 0.021(2) 0.0464(17) 0.0645(18) -0.0058(15) 0.0005(17) -0.0201(16)
C324 0.028(2) 0.0560(18) 0.070(2) -0.0044(17) -0.0203(19) -0.0317(17)
C325 0.031(2) 0.056(2) 0.062(2) 0.0014(18) -0.0315(18) -0.022(2)
C326 0.050(2) 0.062(3) 0.030(3) 0.004(2) -0.022(2) -0.018(2)
C327 0.050(3) 0.071(2) 0.050(3) -0.005(2) -0.0316(18) -0.027(2)
C328 0.072(3) 0.073(2) 0.051(3) -0.026(2) -0.026(2) -0.039(2)
C329 0.072(3) 0.064(2) 0.027(2) -0.026(2) -0.010(2) -0.023(2)
C330 0.057(2) 0.063(2) 0.016(2) -0.002(2) -0.007(2) -0.017(2)
C331 0.059(2) 0.044(3) 0.049(3) 0.010(2) -0.008(2) -0.026(2)
C332 0.054(2) 0.021(2) 0.060(3) 0.006(2) -0.0088(17) -0.020(2)
C333 0.0402(18) 0.0169(18) 0.0642(17) -0.0005(16) -0.0161(16) -0.0042(16)
C334 0.039(2) 0.031(2) 0.056(2) 0.0050(18) -0.0188(16) -0.0077(17)
C335 0.0495(19) 0.0416(19) 0.0402(19) 0.0154(16) -0.0193(16) -0.0135(17)
C336 0.057(2) 0.053(3) 0.042(3) 0.013(2) 0.002(2) -0.030(2)
C337 0.055(3) 0.062(3) 0.020(3) 0.005(2) 0.009(2) -0.026(2)
C338 0.039(2) 0.063(2) 0.031(2) -0.008(2) 0.0176(18) -0.022(2)
C339 0.031(3) 0.053(2) 0.048(2) -0.0007(19) 0.0160(19) -0.028(2)
C340 0.043(3) 0.046(2) 0.060(3) 0.009(2) 0.006(2) -0.033(2)
C341 0.051(2) 0.026(2) 0.078(2) -0.006(2) -0.0099(19) -0.0266(19)
C342 0.045(2) 0.037(2) 0.077(3) 0.001(2) -0.004(2) -0.0338(19)
C343 0.043(2) 0.0523(19) 0.075(2) -0.0137(18) -0.0204(17) -0.0357(16)
C344 0.059(2) 0.058(2) 0.065(2) -0.0247(16) -0.0290(17) -0.0341(17)
C345 0.056(2) 0.043(3) 0.072(2) -0.031(2) -0.0138(19) -0.025(2)
C346 0.0367(19) 0.0221(18) 0.0625(18) -0.0174(16) 0.0041(16) -0.0057(15)
C347 0.0594(18) 0.0327(19) 0.055(2) -0.0284(17) -0.0019(15) -0.0171(17)
C348 0.069(3) 0.046(3) 0.037(3) -0.0288(19) 0.000(2) -0.017(2)
C349 0.049(3) 0.054(2) 0.036(2) -0.0232(19) 0.020(2) -0.017(2)
C350 0.0311(19) 0.0365(19) 0.061(2) -0.0189(15) 0.0111(16) -0.0075(15)
C351 0.026(2) 0.0384(18) 0.0670(19) 0.0049(16) -0.0196(18) -0.0073(15)
C352 0.023(2) 0.0389(19) 0.068(2) -0.0074(18) -0.0008(19) -0.0087(18)
C353 0.021(2) 0.0464(17) 0.0645(18) -0.0058(15) 0.0005(17) -0.0201(16)
C354 0.028(2) 0.0560(18) 0.070(2) -0.0044(17) -0.0203(19) -0.0317(17)
C355 0.031(2) 0.056(2) 0.062(2) 0.0014(18) -0.0315(18) -0.022(2)
C356 0.050(2) 0.062(3) 0.030(3) 0.004(2) -0.022(2) -0.018(2)
C357 0.050(3) 0.071(2) 0.050(3) -0.005(2) -0.0316(18) -0.027(2)
C358 0.072(3) 0.073(2) 0.051(3) -0.026(2) -0.026(2) -0.039(2)
C359 0.072(3) 0.064(2) 0.027(2) -0.026(2) -0.010(2) -0.023(2)
C360 0.057(2) 0.063(2) 0.016(2) -0.002(2) -0.007(2) -0.017(2)
C401 0.034(3) 0.051(2) 0.050(2) -0.0087(19) 0.011(2) -0.0252(19)
C402 0.0207(19) 0.0486(17) 0.0647(19) -0.0039(14) -0.0015(16) -0.0197(16)
C403 0.021(2) 0.0430(19) 0.068(2) -0.0028(17) -0.0045(18) -0.0083(18)
C404 0.0294(19) 0.0370(18) 0.061(2) -0.0166(15) 0.0110(16) -0.0066(15)
C405 0.032(2) 0.042(2) 0.042(2) -0.0192(17) 0.0195(17) -0.013(2)
C406 0.044(2) 0.050(2) 0.035(2) -0.0027(18) 0.0077(18) -0.0304(18)
C407 0.057(2) 0.056(3) 0.022(2) 0.006(2) -0.0021(19) -0.0292(19)
C408 0.050(2) 0.038(2) 0.037(2) 0.0220(18) -0.0124(19) -0.0252(19)
C409 0.053(2) 0.027(2) 0.058(2) 0.0120(17) -0.0134(17) -0.0249(18)
C410 0.042(2) 0.042(2) 0.041(2) -0.0018(18) 0.0031(19) -0.0369(18)
C411 0.033(2) 0.059(2) 0.063(2) -0.0037(16) -0.0100(18) -0.0317(17)
C412 0.044(3) 0.049(2) 0.051(2) -0.0054(18) -0.0087(17) -0.0400(18)
C413 0.0532(19) 0.0434(19) 0.051(2) -0.0118(15) -0.0127(16) -0.0352(15)
C414 0.056(2) 0.054(2) 0.044(2) -0.0092(16) -0.0227(15) -0.0365(16)
C415 0.041(2) 0.057(2) 0.060(2) 0.0007(18) -0.0253(19) -0.0313(18)
C416 0.0244(18) 0.0361(18) 0.0657(18) 0.0084(15) -0.0197(16) -0.0097(15)
C417 0.038(3) 0.056(2) 0.058(3) 0.0052(19) -0.025(2) -0.025(2)
C418 0.049(2) 0.066(3) 0.038(3) 0.011(2) -0.0256(19) -0.0299(19)
C419 0.0469(18) 0.0413(18) 0.0409(18) 0.0186(16) -0.0184(15) -0.0187(16)
C420 0.036(2) 0.028(2) 0.059(2) 0.0102(17) -0.0175(16) -0.0106(16)
C421 0.0368(18) 0.0229(18) 0.0635(18) -0.0174(17) 0.0048(15) -0.0037(14)
C422 0.0415(18) 0.0173(17) 0.0673(18) -0.0013(16) -0.0141(15) -0.0087(15)
C423 0.046(2) 0.020(2) 0.068(2) -0.0010(19) -0.0125(17) -0.019(2)
C424 0.055(2) 0.028(2) 0.070(2) -0.015(2) -0.0144(19) -0.0252(19)
C425 0.0594(19) 0.0339(19) 0.0552(19) -0.0284(16) -0.0001(15) -0.0192(17)
C426 0.056(2) 0.056(2) 0.030(2) -0.0234(19) 0.0108(18) -0.0241(19)
C427 0.066(2) 0.056(3) 0.034(2) -0.0298(18) -0.003(2) -0.029(2)
C428 0.068(2) 0.067(2) 0.033(3) -0.016(2) -0.009(2) -0.037(2)
C429 0.068(2) 0.068(2) 0.021(2) -0.0003(19) -0.016(2) -0.0366(19)
C430 0.057(2) 0.064(2) 0.016(2) -0.005(2) 0.000(2) -0.028(2)
C431 0.034(3) 0.051(2) 0.050(2) -0.0087(19) 0.011(2) -0.0252(19)
C432 0.0207(19) 0.0486(17) 0.0647(19) -0.0039(14) -0.0015(16) -0.0197(16)
C433 0.021(2) 0.0430(19) 0.068(2) -0.0028(17) -0.0045(18) -0.0083(18)
C434 0.0294(19) 0.0370(18) 0.061(2) -0.0166(15) 0.0110(16) -0.0066(15)
C435 0.032(2) 0.042(2) 0.042(2) -0.0192(17) 0.0195(17) -0.013(2)
C436 0.044(2) 0.050(2) 0.035(2) -0.0027(18) 0.0077(18) -0.0304(18)
C437 0.057(2) 0.056(3) 0.022(2) 0.006(2) -0.0021(19) -0.0292(19)
C438 0.050(2) 0.038(2) 0.037(2) 0.0220(18) -0.0124(19) -0.0252(19)
C439 0.053(2) 0.027(2) 0.058(2) 0.0120(17) -0.0134(17) -0.0249(18)
C440 0.042(2) 0.042(2) 0.041(2) -0.0018(18) 0.0031(19) -0.0369(18)
C441 0.033(2) 0.059(2) 0.063(2) -0.0037(16) -0.0100(18) -0.0317(17)
C442 0.044(3) 0.049(2) 0.051(2) -0.0054(18) -0.0087(17) -0.0400(18)
C443 0.0532(19) 0.0434(19) 0.051(2) -0.0118(15) -0.0127(16) -0.0352(15)
C444 0.056(2) 0.054(2) 0.044(2) -0.0092(16) -0.0227(15) -0.0365(16)
C445 0.041(2) 0.057(2) 0.060(2) 0.0007(18) -0.0253(19) -0.0313(18)
C446 0.0244(18) 0.0361(18) 0.0657(18) 0.0084(15) -0.0197(16) -0.0097(15)
C447 0.038(3) 0.056(2) 0.058(3) 0.0052(19) -0.025(2) -0.025(2)
C448 0.049(2) 0.066(3) 0.038(3) 0.011(2) -0.0256(19) -0.0299(19)
C449 0.0469(18) 0.0413(18) 0.0409(18) 0.0186(16) -0.0184(15) -0.0187(16)
C450 0.036(2) 0.028(2) 0.059(2) 0.0102(17) -0.0175(16) -0.0106(16)
C451 0.0368(18) 0.0229(18) 0.0635(18) -0.0174(17) 0.0048(15) -0.0037(14)
C452 0.0415(18) 0.0173(17) 0.0673(18) -0.0013(16) -0.0141(15) -0.0087(15)
C453 0.046(2) 0.020(2) 0.068(2) -0.0010(19) -0.0125(17) -0.019(2)
C454 0.055(2) 0.028(2) 0.070(2) -0.015(2) -0.0144(19) -0.0252(19)
C455 0.0594(19) 0.0339(19) 0.0552(19) -0.0284(16) -0.0001(15) -0.0192(17)
C456 0.056(2) 0.056(2) 0.030(2) -0.0234(19) 0.0108(18) -0.0241(19)
C457 0.066(2) 0.056(3) 0.034(2) -0.0298(18) -0.003(2) -0.029(2)
C458 0.068(2) 0.067(2) 0.033(3) -0.016(2) -0.009(2) -0.037(2)
C459 0.068(2) 0.068(2) 0.021(2) -0.0003(19) -0.016(2) -0.0366(19)
C460 0.057(2) 0.064(2) 0.016(2) -0.005(2) 0.000(2) -0.028(2)
C51 0.090(4) 0.060(3) 0.046(3) -0.0080(16) -0.0298(18) -0.041(2)
Cl1 0.191(3) 0.0325(10) 0.0797(19) 0.0022(10) -0.0224(18) -0.0023(13)
Cl2 0.0395(10) 0.0612(13) 0.0786(14) 0.0049(10) 0.0023(9) -0.0096(9)
Cl3 0.242(5) 0.131(4) 0.081(2) 0.025(2) 0.028(3) -0.093(3)
C51A 0.016(6) 0.031(7) 0.070(5) -0.003(5) 0.000(6) 0.006(5)
Cl1A 0.143(6) 0.130(7) 0.092(4) 0.014(5) 0.009(5) -0.097(5)
Cl2A 0.208(9) 0.227(9) 0.077(4) -0.016(5) -0.021(5) -0.189(8)
Cl3A 0.120(5) 0.132(6) 0.068(4) -0.014(4) -0.019(3) -0.094(5)

loop_
_atom_type_symbol
_atom_type_description
_atom_type_scat_dispersion_real
_atom_type_scat_dispersion_imag
_atom_type_scat_source
C C 0.0033 0.0016 'International Tables Vol C Tables 4.2.6.8 and 6.1.1.4'
H H 0.0000 0.0000 'International Tables Vol C Tables 4.2.6.8 and 6.1.1.4'
N N 0.0061 0.0033 'International Tables Vol C Tables 4.2.6.8 and 6.1.1.4'
Zn Zn 0.2839 1.4301 'International Tables Vol C Tables 4.2.6.8 and 6.1.1.4'
Cl Cl 0.1484 0.1585 'International Tables Vol C Tables 4.2.6.8 and 6.1.1.4'

loop_
_geom_angle_atom_site_label_1
_geom_angle_atom_site_label_2
_geom_angle_atom_site_label_3
_geom_angle
_geom_angle_site_symmetry_1
_geom_angle_site_symmetry_3
_geom_angle_publ_flag
N1 Zn1 N2 88.09(11) . . ?
N1 Zn1 N3 160.61(9) . . ?
N2 Zn1 N3 88.85(11) . . ?
N1 Zn1 N4 88.72(11) . . ?
N2 Zn1 N4 161.74(9) . . ?
N3 Zn1 N4 88.21(11) . . ?
N1 Zn1 N5 97.86(11) . . ?
N2 Zn1 N5 103.93(11) . . ?
N3 Zn1 N5 101.46(11) . . ?
N4 Zn1 N5 94.32(11) . . ?
C5 N1 C2 106.0(2) . . ?
C5 N1 Zn1 127.4(2) . . ?
C2 N1 Zn1 126.6(2) . . ?
C7 N2 C10 105.9(3) . . ?
C7 N2 Zn1 127.4(2) . . ?
C10 N2 Zn1 126.7(2) . . ?
C15 N3 C12 106.4(2) . . ?
C15 N3 Zn1 127.1(2) . . ?
C12 N3 Zn1 126.4(2) . . ?
C20 N4 C17 107.0(3) . . ?
C20 N4 Zn1 126.6(2) . . ?
C17 N4 Zn1 126.4(2) . . ?
C2 C1 C20 126.9(3) . . ?
C2 C1 H1 116.5 . . ?
C20 C1 H1 116.5 . . ?
N1 C2 C1 125.1(3) . . ?
N1 C2 C3 110.5(3) . . ?
C1 C2 C3 124.2(3) . . ?
C4 C3 C2 106.6(3) . . ?
C4 C3 C21 128.9(3) . . ?
C2 C3 C21 124.4(3) . . ?
C3 C4 C5 106.2(3) . . ?
C3 C4 C23 128.1(3) . . ?
C5 C4 C23 125.5(3) . . ?
N1 C5 C6 124.6(3) . . ?
N1 C5 C4 110.7(3) . . ?
C6 C5 C4 124.6(3) . . ?
C7 C6 C5 126.5(3) . . ?
C7 C6 H6 116.7 . . ?
C5 C6 H6 116.7 . . ?
N2 C7 C6 124.8(3) . . ?
N2 C7 C8 110.8(3) . . ?
C6 C7 C8 124.3(3) . . ?
C9 C8 C7 106.2(3) . . ?
C9 C8 C25 128.8(3) . . ?
C7 C8 C25 124.9(3) . . ?
C8 C9 C10 107.1(3) . . ?
C8 C9 C27 128.2(3) . . ?
C10 C9 C27 124.5(3) . . ?
N2 C10 C11 124.6(3) . . ?
N2 C10 C9 109.9(3) . . ?
C11 C10 C9 125.4(3) . . ?
C12 C11 C10 127.2(3) . . ?
C12 C11 H11 116.4 . . ?
C10 C11 H11 116.4 . . ?
N3 C12 C11 125.4(3) . . ?
N3 C12 C13 110.2(3) . . ?
C11 C12 C13 124.4(3) . . ?
C14 C13 C12 106.4(3) . . ?
C14 C13 C29 128.9(3) . . ?
C12 C13 C29 124.6(3) . . ?
C13 C14 C15 106.4(3) . . ?
C13 C14 C31 128.3(3) . . ?
C15 C14 C31 125.2(3) . . ?
N3 C15 C16 124.9(3) . . ?
N3 C15 C14 110.6(3) . . ?
C16 C15 C14 124.3(3) . . ?
C17 C16 C15 126.6(3) . . ?
C17 C16 H16 116.7 . . ?
C15 C16 H16 116.7 . . ?
N4 C17 C16 125.4(3) . . ?
N4 C17 C18 109.7(3) . . ?
C16 C17 C18 124.7(3) . . ?
C19 C18 C17 106.4(3) . . ?
C19 C18 C33 129.1(3) . . ?
C17 C18 C33 124.4(3) . . ?
C18 C19 C20 106.7(3) . . ?
C18 C19 C35 128.6(3) . . ?
C20 C19 C35 124.5(3) . . ?
N4 C20 C1 125.1(3) . . ?
N4 C20 C19 110.2(3) . . ?
C1 C20 C19 124.6(3) . . ?
C3 C21 C22 113.0(3) . . ?
C3 C21 H21A 109.0 . . ?
C22 C21 H21A 109.0 . . ?
C3 C21 H21B 109.0 . . ?
C22 C21 H21B 109.0 . . ?
H21A C21 H21B 107.8 . . ?
C21 C22 H22A 109.5 . . ?
C21 C22 H22B 109.5 . . ?
H22A C22 H22B 109.5 . . ?
C21 C22 H22C 109.5 . . ?
H22A C22 H22C 109.5 . . ?
H22B C22 H22C 109.5 . . ?
C4 C23 C24 112.0(3) . . ?
C4 C23 H23A 109.2 . . ?
C24 C23 H23A 109.2 . . ?
C4 C23 H23B 109.2 . . ?
C24 C23 H23B 109.2 . . ?
H23A C23 H23B 107.9 . . ?
C23 C24 H24A 109.5 . . ?
C23 C24 H24B 109.5 . . ?
H24A C24 H24B 109.5 . . ?
C23 C24 H24C 109.5 . . ?
H24A C24 H24C 109.5 . . ?
H24B C24 H24C 109.5 . . ?
C8 C25 C26 113.3(3) . . ?
C8 C25 H25A 108.9 . . ?
C26 C25 H25A 108.9 . . ?
C8 C25 H25B 108.9 . . ?
C26 C25 H25B 108.9 . . ?
H25A C25 H25B 107.7 . . ?
C25 C26 H26A 109.5 . . ?
C25 C26 H26B 109.5 . . ?
H26A C26 H26B 109.5 . . ?
C25 C26 H26C 109.5 . . ?
H26A C26 H26C 109.5 . . ?
H26B C26 H26C 109.5 . . ?
C9 C27 C28 112.5(3) . . ?
C9 C27 H27A 109.1 . . ?
C28 C27 H27A 109.1 . . ?
C9 C27 H27B 109.1 . . ?
C28 C27 H27B 109.1 . . ?
H27A C27 H27B 107.8 . . ?
C27 C28 H28A 109.5 . . ?
C27 C28 H28B 109.5 . . ?
H28A C28 H28B 109.5 . . ?
C27 C28 H28C 109.5 . . ?
H28A C28 H28C 109.5 . . ?
H28B C28 H28C 109.5 . . ?
C13 C29 C30 112.7(3) . . ?
C13 C29 H29A 109.1 . . ?
C30 C29 H29A 109.1 . . ?
C13 C29 H29B 109.1 . . ?
C30 C29 H29B 109.1 . . ?
H29A C29 H29B 107.8 . . ?
C29 C30 H30A 109.5 . . ?
C29 C30 H30B 109.5 . . ?
H30A C30 H30B 109.5 . . ?
C29 C30 H30C 109.5 . . ?
H30A C30 H30C 109.5 . . ?
H30B C30 H30C 109.5 . . ?
C14 C31 C32 112.8(3) . . ?
C14 C31 H31A 109.0 . . ?
C32 C31 H31A 109.0 . . ?
C14 C31 H31B 109.0 . . ?
C32 C31 H31B 109.0 . . ?
H31A C31 H31B 107.8 . . ?
C31 C32 H32A 109.5 . . ?
C31 C32 H32B 109.5 . . ?
H32A C32 H32B 109.5 . . ?
C31 C32 H32C 109.5 . . ?
H32A C32 H32C 109.5 . . ?
H32B C32 H32C 109.5 . . ?
C18 C33 C34 112.6(3) . . ?
C18 C33 H33A 109.1 . . ?
C34 C33 H33A 109.1 . . ?
C18 C33 H33B 109.1 . . ?
C34 C33 H33B 109.1 . . ?
H33A C33 H33B 107.8 . . ?
C33 C34 H34A 109.5 . . ?
C33 C34 H34B 109.5 . . ?
H34A C34 H34B 109.5 . . ?
C33 C34 H34C 109.5 . . ?
H34A C34 H34C 109.5 . . ?
H34B C34 H34C 109.5 . . ?
C19 C35 C36 112.9(3) . . ?
C19 C35 H35A 109.0 . . ?
C36 C35 H35A 109.0 . . ?
C19 C35 H35B 109.0 . . ?
C36 C35 H35B 109.0 . . ?
H35A C35 H35B 107.8 . . ?
C35 C36 H36A 109.5 . . ?
C35 C36 H36B 109.5 . . ?
H36A C36 H36B 109.5 . . ?
C35 C36 H36C 109.5 . . ?
H36A C36 H36C 109.5 . . ?
H36B C36 H36C 109.5 . . ?
C46 N5 C42 115.9(3) . . ?
C46 N5 Zn1 122.5(2) . . ?
C42 N5 Zn1 121.1(3) . . ?
N5 C42 C43 123.8(4) . . ?
N5 C42 H42 118.1 . . ?
C43 C42 H42 118.1 . . ?
C42 C43 C44 120.9(3) . . ?
C42 C43 H43 119.5 . . ?
C44 C43 H43 119.5 . . ?
C45 C44 C43 114.8(3) . . ?
C45 C44 C44 122.7(4) . 2_868 ?
C43 C44 C44 122.5(4) . 2_868 ?
C44 C45 C46 120.2(3) . . ?
C44 C45 H45 119.9 . . ?
C46 C45 H45 119.9 . . ?
N5 C46 C45 124.2(3) . . ?
N5 C46 H46 117.9 . . ?
C45 C46 H46 117.9 . . ?
C306 C301 C302 119.89(19) . . ?
C306 C301 C305 119.89(19) . . ?
C302 C301 C305 108.6(4) . . ?
C311 C302 C301 120.29(19) . . ?
C311 C302 C303 119.8(2) . . ?
C301 C302 C303 107.9(4) . . ?
C316 C303 C304 120.24(19) . . ?
C316 C303 C302 120.04(19) . . ?
C304 C303 C302 107.4(4) . . ?
C321 C304 C303 119.89(19) . . ?
C321 C304 C305 120.02(19) . . ?
C303 C304 C305 109.0(4) . . ?
C326 C305 C304 120.06(19) . . ?
C326 C305 C301 120.20(19) . . ?
C304 C305 C301 107.1(4) . . ?
C301 C306 C307 119.84(19) . . ?
C301 C306 C310 119.81(19) . . ?
C307 C306 C310 109.4(4) . . ?
C330 C307 C308 119.90(19) . . ?
C330 C307 C306 120.29(19) . . ?
C308 C307 C306 107.6(4) . . ?
C349 C308 C307 120.10(19) . . ?
C349 C308 C309 120.02(19) . . ?
C307 C308 C309 107.3(4) . . ?
C353 C309 C308 119.80(19) . . ?
C353 C309 C310 119.88(19) . . ?
C308 C309 C310 109.6(4) . . ?
C312 C310 C309 119.94(19) . . ?
C312 C310 C306 120.29(19) . . ?
C309 C310 C306 106.1(4) . . ?
C302 C311 C315 120.20(19) . . ?
C302 C311 C312 119.85(19) . . ?
C315 C311 C312 107.5(4) . . ?
C310 C312 C313 120.15(19) . . ?
C310 C312 C311 119.81(19) . . ?
C313 C312 C311 109.3(4) . . ?
C354 C313 C314 120.06(19) . . ?
C354 C313 C312 119.96(19) . . ?
C314 C313 C312 106.4(4) . . ?
C358 C314 C313 120.03(19) . . ?
C358 C314 C315 119.95(19) . . ?
C313 C314 C315 109.5(3) . . ?
C317 C315 C311 119.98(19) . . ?
C317 C315 C314 120.14(19) . . ?
C311 C315 C314 107.3(4) . . ?
C303 C316 C317 120.03(19) . . ?
C303 C316 C320 119.93(18) . . ?
C317 C316 C320 108.5(4) . . ?
C315 C317 C316 119.9(2) . . ?
C315 C317 C318 119.84(19) . . ?
C316 C317 C318 107.5(4) . . ?
C359 C318 C319 120.17(19) . . ?
C359 C318 C317 120.04(19) . . ?
C319 C318 C317 108.4(4) . . ?
C338 C319 C318 119.83(19) . . ?
C338 C319 C320 120.00(19) . . ?
C318 C319 C320 108.0(4) . . ?
C322 C320 C319 120.1(2) . . ?
C322 C320 C316 119.89(19) . . ?
C319 C320 C316 107.7(4) . . ?
C304 C321 C325 119.9(2) . . ?
C304 C321 C322 119.92(18) . . ?
C325 C321 C322 108.4(4) . . ?
C320 C322 C321 120.13(19) . . ?
C320 C322 C323 119.83(19) . . ?
C321 C322 C323 108.2(4) . . ?
C339 C323 C324 120.1(2) . . ?
C339 C323 C322 119.98(19) . . ?
C324 C323 C322 107.0(4) . . ?
C343 C324 C325 119.80(19) . . ?
C343 C324 C323 119.94(19) . . ?
C325 C324 C323 109.2(4) . . ?
C327 C325 C324 120.11(19) . . ?
C327 C325 C321 120.17(19) . . ?
C324 C325 C321 107.2(4) . . ?
C305 C326 C330 119.91(19) . . ?
C305 C326 C327 119.96(19) . . ?
C330 C326 C327 108.3(4) . . ?
C325 C327 C328 119.99(19) . . ?
C325 C327 C326 119.89(19) . . ?
C328 C327 C326 107.0(4) . . ?
C344 C328 C329 120.00(19) . . ?
C344 C328 C327 119.98(19) . . ?
C329 C328 C327 109.4(4) . . ?
C348 C329 C328 120.16(19) . . ?
C348 C329 C330 120.20(19) . . ?
C328 C329 C330 106.8(4) . . ?
C307 C330 C326 119.86(19) . . ?
C307 C330 C329 120.01(19) . . ?
C326 C330 C329 108.6(4) . . ?
C336 C331 C332 119.98(19) . . ?
C336 C331 C335 119.7(2) . . ?
C332 C331 C335 107.7(4) . . ?
C341 C332 C331 120.07(19) . . ?
C341 C332 C333 120.01(19) . . ?
C331 C332 C333 108.9(4) . . ?
C346 C333 C334 119.99(19) . . ?
C346 C333 C332 119.63(19) . . ?
C334 C333 C332 106.7(4) . . ?
C351 C334 C335 119.6(2) . . ?
C351 C334 C333 119.91(19) . . ?
C335 C334 C333 109.1(4) . . ?
C356 C335 C334 120.29(19) . . ?
C356 C335 C331 120.4(2) . . ?
C334 C335 C331 107.6(4) . . ?
C331 C336 C337 119.96(19) . . ?
C331 C336 C340 119.91(19) . . ?
C337 C336 C340 109.7(4) . . ?
C360 C337 C338 120.17(19) . . ?
C360 C337 C336 120.3(2) . . ?
C338 C337 C336 106.7(4) . . ?
C319 C338 C339 119.83(19) . . ?
C319 C338 C337 119.92(19) . . ?
C339 C338 C337 108.5(4) . . ?
C323 C339 C338 120.21(19) . . ?
C323 C339 C340 119.88(19) . . ?
C338 C339 C340 108.7(4) . . ?
C342 C340 C336 120.10(19) . . ?
C342 C340 C339 119.97(19) . . ?
C336 C340 C339 106.4(4) . . ?
C332 C341 C345 120.27(19) . . ?
C332 C341 C342 119.99(19) . . ?
C345 C341 C342 106.4(4) . . ?
C340 C342 C343 120.14(19) . . ?
C340 C342 C341 119.84(19) . . ?
C343 C342 C341 109.8(3) . . ?
C324 C343 C342 119.88(19) . . ?
C324 C343 C344 120.11(19) . . ?
C342 C343 C344 106.6(4) . . ?
C328 C344 C343 119.96(19) . . ?
C328 C344 C345 119.87(19) . . ?
C343 C344 C345 108.5(4) . . ?
C347 C345 C341 119.78(19) . . ?
C347 C345 C344 120.16(19) . . ?
C341 C345 C344 108.6(4) . . ?
C333 C346 C347 120.19(19) . . ?
C333 C346 C350 120.01(18) . . ?
C347 C346 C350 107.7(4) . . ?
C345 C347 C346 120.1(2) . . ?
C345 C347 C348 119.83(19) . . ?
C346 C347 C348 107.6(4) . . ?
C329 C348 C349 119.75(19) . . ?
C329 C348 C347 119.96(19) . . ?
C349 C348 C347 108.8(4) . . ?
C308 C349 C350 120.14(19) . . ?
C308 C349 C348 120.03(19) . . ?
C350 C349 C348 107.1(4) . . ?
C352 C350 C349 119.9(2) . . ?
C352 C350 C346 119.99(19) . . ?
C349 C350 C346 108.8(4) . . ?
C334 C351 C355 120.1(2) . . ?
C334 C351 C352 120.02(18) . . ?
C355 C351 C352 107.3(4) . . ?
C350 C352 C351 120.04(19) . . ?
C350 C352 C353 120.00(19) . . ?
C351 C352 C353 109.5(4) . . ?
C309 C353 C354 120.2(2) . . ?
C309 C353 C352 120.10(19) . . ?
C354 C353 C352 106.1(4) . . ?
C313 C354 C355 119.88(19) . . ?
C313 C354 C353 119.80(19) . . ?
C355 C354 C353 109.4(4) . . ?
C357 C355 C351 120.27(19) . . ?
C357 C355 C354 120.03(19) . . ?
C351 C355 C354 107.6(4) . . ?
C335 C356 C357 120.0(2) . . ?
C335 C356 C360 119.7(2) . . ?
C357 C356 C360 107.5(4) . . ?
C355 C357 C358 120.04(19) . . ?
C355 C357 C356 119.68(19) . . ?
C358 C357 C356 108.5(4) . . ?
C314 C358 C357 119.90(19) . . ?
C314 C358 C359 119.86(19) . . ?
C357 C358 C359 107.8(4) . . ?
C318 C359 C360 119.96(19) . . ?
C318 C359 C358 120.14(19) . . ?
C360 C359 C358 107.9(4) . . ?
C337 C360 C359 119.95(19) . . ?
C337 C360 C356 119.85(19) . . ?
C359 C360 C356 108.3(4) . . ?
C406 C401 C405 119.9(3) . . ?
C406 C401 C402 119.8(3) . . ?
C405 C401 C402 108.4(4) . . ?
C411 C402 C401 120.5(3) . . ?
C411 C402 C403 119.6(3) . . ?
C401 C402 C403 108.0(4) . . ?
C416 C403 C404 120.5(3) . . ?
C416 C403 C402 120.1(3) . . ?
C404 C403 C402 107.4(4) . . ?
C421 C404 C403 119.6(3) . . ?
C421 C404 C405 120.2(3) . . ?
C403 C404 C405 109.0(4) . . ?
C426 C405 C404 120.1(3) . . ?
C426 C405 C401 120.5(3) . . ?
C404 C405 C401 107.2(4) . . ?
C401 C406 C410 119.7(3) . . ?
C401 C406 C407 119.7(3) . . ?
C410 C406 C407 109.5(4) . . ?
C430 C407 C408 119.7(3) . . ?
C430 C407 C406 120.6(3) . . ?
C408 C407 C406 107.5(4) . . ?
C449 C408 C407 120.1(3) . . ?
C449 C408 C409 119.9(3) . . ?
C407 C408 C409 107.3(4) . . ?
C453 C409 C410 119.9(3) . . ?
C453 C409 C408 119.7(3) . . ?
C410 C409 C408 109.6(4) . . ?
C412 C410 C409 119.9(3) . . ?
C412 C410 C406 120.7(3) . . ?
C409 C410 C406 106.1(4) . . ?
C402 C411 C415 120.3(3) . . ?
C402 C411 C412 119.8(3) . . ?
C415 C411 C412 107.3(4) . . ?
C410 C412 C413 120.1(3) . . ?
C410 C412 C411 119.4(3) . . ?
C413 C412 C411 109.3(4) . . ?
C454 C413 C414 120.0(3) . . ?
C454 C413 C412 120.2(3) . . ?
C414 C413 C412 106.3(4) . . ?
C458 C414 C413 120.1(3) . . ?
C458 C414 C415 119.8(3) . . ?
C413 C414 C415 109.5(4) . . ?
C417 C415 C411 120.2(3) . . ?
C417 C415 C414 120.5(3) . . ?
C411 C415 C414 107.5(4) . . ?
C403 C416 C417 120.2(3) . . ?
C403 C416 C420 120.0(3) . . ?
C417 C416 C420 108.4(4) . . ?
C415 C417 C416 119.6(3) . . ?
C415 C417 C418 119.7(3) . . ?
C416 C417 C418 107.5(4) . . ?
C459 C418 C419 119.9(3) . . ?
C459 C418 C417 120.0(3) . . ?
C419 C418 C417 108.3(4) . . ?
C438 C419 C420 120.2(3) . . ?
C438 C419 C418 119.9(3) . . ?
C420 C419 C418 108.0(4) . . ?
C422 C420 C419 120.1(3) . . ?
C422 C420 C416 119.6(3) . . ?
C419 C420 C416 107.8(4) . . ?
C404 C421 C425 119.7(3) . . ?
C404 C421 C422 119.9(3) . . ?
C425 C421 C422 108.4(4) . . ?
C420 C422 C423 119.8(3) . . ?
C420 C422 C421 120.4(3) . . ?
C423 C422 C421 108.1(4) . . ?
C439 C423 C424 120.4(3) . . ?
C439 C423 C422 120.1(3) . . ?
C424 C423 C422 107.0(4) . . ?
C443 C424 C425 119.7(3) . . ?
C443 C424 C423 120.2(3) . . ?
C425 C424 C423 109.4(4) . . ?
C427 C425 C421 120.3(3) . . ?
C427 C425 C424 120.2(3) . . ?
C421 C425 C424 107.1(4) . . ?
C405 C426 C427 119.8(3) . . ?
C405 C426 C430 119.7(3) . . ?
C427 C426 C430 108.1(4) . . ?
C425 C427 C428 120.0(3) . . ?
C425 C427 C426 120.0(3) . . ?
C428 C427 C426 107.3(4) . . ?
C444 C428 C427 119.9(3) . . ?
C444 C428 C429 120.0(3) . . ?
C427 C428 C429 109.0(4) . . ?
C448 C429 C430 120.5(3) . . ?
C448 C429 C428 120.0(3) . . ?
C430 C429 C428 107.1(4) . . ?
C407 C430 C429 120.1(3) . . ?
C407 C430 C426 119.7(3) . . ?
C429 C430 C426 108.5(4) . . ?
C436 C431 C432 119.8(3) . . ?
C436 C431 C435 119.6(4) . . ?
C432 C431 C435 107.5(4) . . ?
C441 C432 C431 120.5(3) . . ?
C441 C432 C433 120.1(3) . . ?
C431 C432 C433 109.1(4) . . ?
C446 C433 C434 120.0(3) . . ?
C446 C433 C432 119.4(3) . . ?
C434 C433 C432 106.5(4) . . ?
C451 C434 C435 119.0(3) . . ?
C451 C434 C433 119.7(3) . . ?
C435 C434 C433 109.1(4) . . ?
C456 C435 C434 120.6(3) . . ?
C456 C435 C431 120.2(3) . . ?
C434 C435 C431 107.7(4) . . ?
C431 C436 C440 119.6(3) . . ?
C431 C436 C437 120.1(3) . . ?
C440 C436 C437 109.6(4) . . ?
C460 C437 C438 120.0(3) . . ?
C460 C437 C436 120.2(3) . . ?
C438 C437 C436 106.7(4) . . ?
C419 C438 C437 120.1(3) . . ?
C419 C438 C439 119.6(3) . . ?
C437 C438 C439 108.5(4) . . ?
C423 C439 C438 120.3(3) . . ?
C423 C439 C440 119.4(3) . . ?
C438 C439 C440 108.8(4) . . ?
C442 C440 C439 120.1(3) . . ?
C442 C440 C436 120.6(3) . . ?
C439 C440 C436 106.3(4) . . ?
C432 C441 C445 120.4(3) . . ?
C432 C441 C442 119.8(3) . . ?
C445 C441 C442 106.4(4) . . ?
C440 C442 C443 120.5(3) . . ?
C440 C442 C441 119.6(3) . . ?
C443 C442 C441 109.7(4) . . ?
C424 C443 C442 119.3(3) . . ?
C424 C443 C444 120.2(3) . . ?
C442 C443 C444 107.0(4) . . ?
C428 C444 C443 120.0(3) . . ?
C428 C444 C445 120.1(3) . . ?
C443 C444 C445 108.1(4) . . ?
C447 C445 C441 119.7(3) . . ?
C447 C445 C444 120.0(3) . . ?
C441 C445 C444 108.8(4) . . ?
C433 C446 C450 120.0(3) . . ?
C433 C446 C447 120.3(3) . . ?
C450 C446 C447 107.8(4) . . ?
C445 C447 C446 120.1(3) . . ?
C445 C447 C448 119.8(3) . . ?
C446 C447 C448 107.6(4) . . ?
C429 C448 C449 119.3(3) . . ?
C429 C448 C447 120.2(3) . . ?
C449 C448 C447 108.6(4) . . ?
C408 C449 C450 120.4(3) . . ?
C408 C449 C448 120.2(3) . . ?
C450 C449 C448 107.2(4) . . ?
C452 C450 C449 119.9(3) . . ?
C452 C450 C446 120.0(3) . . ?
C449 C450 C446 108.7(4) . . ?
C434 C451 C455 120.5(3) . . ?
C434 C451 C452 120.2(3) . . ?
C455 C451 C452 107.4(4) . . ?
C450 C452 C451 120.1(3) . . ?
C450 C452 C453 119.8(3) . . ?
C451 C452 C453 109.4(4) . . ?
C409 C453 C454 120.4(3) . . ?
C409 C453 C452 120.3(3) . . ?
C454 C453 C452 106.2(4) . . ?
C413 C454 C453 119.4(3) . . ?
C413 C454 C455 119.8(3) . . ?
C453 C454 C455 109.3(4) . . ?
C457 C455 C451 120.3(3) . . ?
C457 C455 C454 119.9(3) . . ?
C451 C455 C454 107.7(4) . . ?
C435 C456 C457 120.3(3) . . ?
C435 C456 C460 120.1(3) . . ?
C457 C456 C460 107.5(4) . . ?
C455 C457 C458 120.3(3) . . ?
C455 C457 C456 119.3(3) . . ?
C458 C457 C456 108.5(4) . . ?
C414 C458 C457 119.8(3) . . ?
C414 C458 C459 119.8(3) . . ?
C457 C458 C459 107.9(4) . . ?
C418 C459 C460 120.0(3) . . ?
C418 C459 C458 120.2(3) . . ?
C460 C459 C458 107.7(4) . . ?
C437 C460 C459 120.1(3) . . ?
C437 C460 C456 119.7(3) . . ?
C459 C460 C456 108.5(4) . . ?
Cl2 C51 Cl3 113.7(6) . . ?
Cl2 C51 Cl1 111.9(4) . . ?
Cl3 C51 Cl1 110.8(5) . . ?
Cl2 C51 H51 106.7 . . ?
Cl3 C51 H51 106.7 . . ?
Cl1 C51 H51 106.7 . . ?
Cl2A C51A Cl3A 113.7(6) . . ?
Cl2A C51A Cl1A 112.1(5) . . ?
Cl3A C51A Cl1A 111.1(6) . . ?
Cl2A C51A H51A 106.5 . . ?
Cl3A C51A H51A 106.5 . . ?
Cl1A C51A H51A 106.5 . . ?
Cl2B C51B Cl3B 113.6(6) . . ?
Cl2B C51B Cl1B 111.8(5) . . ?
Cl3B C51B Cl1B 110.9(6) . . ?
Cl2B C51B H51B 106.7 . . ?
Cl3B C51B H51B 106.7 . . ?
Cl1B C51B H51B 106.7 . . ?

loop_
_geom_bond_atom_site_label_1
_geom_bond_atom_site_label_2
_geom_bond_distance
_geom_bond_site_symmetry_2
_geom_bond_publ_flag
Zn1 N1 2.073(3) . ?
Zn1 N2 2.075(3) . ?
Zn1 N3 2.080(3) . ?
Zn1 N4 2.091(3) . ?
Zn1 N5 2.174(3) . ?
N1 C5 1.366(4) . ?
N1 C2 1.374(4) . ?
N2 C7 1.359(4) . ?
N2 C10 1.381(4) . ?
N3 C15 1.362(4) . ?
N3 C12 1.375(4) . ?
N4 C20 1.362(4) . ?
N4 C17 1.366(4) . ?
C1 C2 1.394(4) . ?
C1 C20 1.395(4) . ?
C1 H1 0.9500 . ?
C2 C3 1.447(4) . ?
C3 C4 1.371(5) . ?
C3 C21 1.506(5) . ?
C4 C5 1.450(4) . ?
C4 C23 1.497(4) . ?
C5 C6 1.404(4) . ?
C6 C7 1.396(4) . ?
C6 H6 0.9500 . ?
C7 C8 1.452(4) . ?
C8 C9 1.356(4) . ?
C8 C25 1.503(4) . ?
C9 C10 1.445(4) . ?
C9 C27 1.514(4) . ?
C10 C11 1.396(4) . ?
C11 C12 1.389(5) . ?
C11 H11 0.9500 . ?
C12 C13 1.460(4) . ?
C13 C14 1.367(5) . ?
C13 C29 1.504(5) . ?
C14 C15 1.459(4) . ?
C14 C31 1.502(5) . ?
C15 C16 1.401(5) . ?
C16 C17 1.387(4) . ?
C16 H16 0.9500 . ?
C17 C18 1.468(4) . ?
C18 C19 1.358(4) . ?
C18 C33 1.506(4) . ?
C19 C20 1.456(4) . ?
C19 C35 1.510(5) . ?
C21 C22 1.517(6) . ?
C21 H21A 0.9900 . ?
C21 H21B 0.9900 . ?
C22 H22A 0.9800 . ?
C22 H22B 0.9800 . ?
C22 H22C 0.9800 . ?
C23 C24 1.533(6) . ?
C23 H23A 0.9900 . ?
C23 H23B 0.9900 . ?
C24 H24A 0.9800 . ?
C24 H24B 0.9800 . ?
C24 H24C 0.9800 . ?
C25 C26 1.529(5) . ?
C25 H25A 0.9900 . ?
C25 H25B 0.9900 . ?
C26 H26A 0.9800 . ?
C26 H26B 0.9800 . ?
C26 H26C 0.9800 . ?
C27 C28 1.538(5) . ?
C27 H27A 0.9900 . ?
C27 H27B 0.9900 . ?
C28 H28A 0.9800 . ?
C28 H28B 0.9800 . ?
C28 H28C 0.9800 . ?
C29 C30 1.534(5) . ?
C29 H29A 0.9900 . ?
C29 H29B 0.9900 . ?
C30 H30A 0.9800 . ?
C30 H30B 0.9800 . ?
C30 H30C 0.9800 . ?
C31 C32 1.520(6) . ?
C31 H31A 0.9900 . ?
C31 H31B 0.9900 . ?
C32 H32A 0.9800 . ?
C32 H32B 0.9800 . ?
C32 H32C 0.9800 . ?
C33 C34 1.537(5) . ?
C33 H33A 0.9900 . ?
C33 H33B 0.9900 . ?
C34 H34A 0.9800 . ?
C34 H34B 0.9800 . ?
C34 H34C 0.9800 . ?
C35 C36 1.531(5) . ?
C35 H35A 0.9900 . ?
C35 H35B 0.9900 . ?
C36 H36A 0.9800 . ?
C36 H36B 0.9800 . ?
C36 H36C 0.9800 . ?
N5 C46 1.315(5) . ?
N5 C42 1.322(5) . ?
C42 C43 1.377(5) . ?
C42 H42 0.9500 . ?
C43 C44 1.387(5) . ?
C43 H43 0.9500 . ?
C44 C45 1.380(4) . ?
C44 C44 1.490(6) 2_868 ?
C45 C46 1.391(5) . ?
C45 H45 0.9500 . ?
C46 H46 0.9500 . ?
C301 C306 1.384(3) . ?
C301 C302 1.454(3) . ?
C301 C305 1.454(3) . ?
C302 C311 1.383(3) . ?
C302 C303 1.455(3) . ?
C303 C316 1.384(3) . ?
C303 C304 1.452(3) . ?
C304 C321 1.386(3) . ?
C304 C305 1.453(3) . ?
C305 C326 1.385(3) . ?
C306 C307 1.454(3) . ?
C306 C310 1.455(3) . ?
C307 C330 1.383(3) . ?
C307 C308 1.452(3) . ?
C308 C349 1.385(3) . ?
C308 C309 1.454(3) . ?
C309 C353 1.385(3) . ?
C309 C310 1.454(3) . ?
C310 C312 1.383(3) . ?
C311 C315 1.453(3) . ?
C311 C312 1.456(3) . ?
C312 C313 1.452(3) . ?
C313 C354 1.386(3) . ?
C313 C314 1.452(3) . ?
C314 C358 1.385(3) . ?
C314 C315 1.455(3) . ?
C315 C317 1.384(3) . ?
C316 C317 1.454(3) . ?
C316 C320 1.456(3) . ?
C317 C318 1.455(3) . ?
C318 C359 1.382(3) . ?
C318 C319 1.454(3) . ?
C319 C338 1.387(3) . ?
C319 C320 1.454(3) . ?
C320 C322 1.383(3) . ?
C321 C325 1.452(3) . ?
C321 C322 1.457(3) . ?
C322 C323 1.457(3) . ?
C323 C339 1.384(3) . ?
C323 C324 1.453(3) . ?
C324 C343 1.387(3) . ?
C324 C325 1.451(3) . ?
C325 C327 1.385(3) . ?
C326 C330 1.453(3) . ?
C326 C327 1.454(3) . ?
C327 C328 1.454(3) . ?
C328 C344 1.383(3) . ?
C328 C329 1.454(3) . ?
C329 C348 1.383(3) . ?
C329 C330 1.454(3) . ?
C331 C336 1.384(3) . ?
C331 C332 1.455(3) . ?
C331 C335 1.457(3) . ?
C332 C341 1.382(3) . ?
C332 C333 1.459(3) . ?
C333 C346 1.385(3) . ?
C333 C334 1.455(3) . ?
C334 C351 1.386(3) . ?
C334 C335 1.454(3) . ?
C335 C356 1.384(3) . ?
C336 C337 1.454(3) . ?
C336 C340 1.455(3) . ?
C337 C360 1.382(3) . ?
C337 C338 1.452(3) . ?
C338 C339 1.452(3) . ?
C339 C340 1.455(3) . ?
C340 C342 1.383(3) . ?
C341 C345 1.453(3) . ?
C341 C342 1.457(3) . ?
C342 C343 1.452(3) . ?
C343 C344 1.454(3) . ?
C344 C345 1.456(3) . ?
C345 C347 1.384(3) . ?
C346 C347 1.455(3) . ?
C346 C350 1.456(3) . ?
C347 C348 1.456(3) . ?
C348 C349 1.455(3) . ?
C349 C350 1.453(3) . ?
C350 C352 1.383(3) . ?
C351 C355 1.452(3) . ?
C351 C352 1.454(3) . ?
C352 C353 1.455(3) . ?
C353 C354 1.453(3) . ?
C354 C355 1.453(3) . ?
C355 C357 1.385(3) . ?
C356 C357 1.455(3) . ?
C356 C360 1.457(3) . ?
C357 C358 1.455(3) . ?
C358 C359 1.456(3) . ?
C359 C360 1.455(3) . ?
C401 C406 1.383(4) . ?
C401 C405 1.453(4) . ?
C401 C402 1.455(4) . ?
C402 C411 1.382(4) . ?
C402 C403 1.456(4) . ?
C403 C416 1.384(4) . ?
C403 C404 1.451(4) . ?
C404 C421 1.387(4) . ?
C404 C405 1.452(4) . ?
C405 C426 1.385(4) . ?
C406 C410 1.453(4) . ?
C406 C407 1.454(4) . ?
C407 C430 1.382(4) . ?
C407 C408 1.452(4) . ?
C408 C449 1.385(4) . ?
C408 C409 1.454(4) . ?
C409 C453 1.384(4) . ?
C409 C410 1.453(4) . ?
C410 C412 1.382(4) . ?
C411 C415 1.452(4) . ?
C411 C412 1.459(4) . ?
C412 C413 1.452(4) . ?
C413 C454 1.388(4) . ?
C413 C414 1.452(4) . ?
C414 C458 1.386(4) . ?
C414 C415 1.453(4) . ?
C415 C417 1.384(4) . ?
C416 C417 1.455(4) . ?
C416 C420 1.456(4) . ?
C417 C418 1.456(4) . ?
C418 C459 1.382(4) . ?
C418 C419 1.454(4) . ?
C419 C438 1.389(4) . ?
C419 C420 1.454(4) . ?
C420 C422 1.383(4) . ?
C421 C425 1.450(4) . ?
C421 C422 1.458(4) . ?
C422 C423 1.457(4) . ?
C423 C439 1.382(4) . ?
C423 C424 1.451(4) . ?
C424 C443 1.387(4) . ?
C424 C425 1.451(4) . ?
C425 C427 1.386(4) . ?
C426 C427 1.454(4) . ?
C426 C430 1.455(4) . ?
C427 C428 1.453(4) . ?
C428 C444 1.383(4) . ?
C428 C429 1.455(4) . ?
C429 C448 1.382(4) . ?
C429 C430 1.452(4) . ?
C431 C436 1.383(4) . ?
C431 C432 1.454(4) . ?
C431 C435 1.458(4) . ?
C432 C441 1.381(4) . ?
C432 C433 1.460(4) . ?
C433 C446 1.387(4) . ?
C433 C434 1.457(4) . ?
C434 C451 1.390(4) . ?
C434 C435 1.454(4) . ?
C435 C456 1.382(4) . ?
C436 C440 1.455(4) . ?
C436 C437 1.456(4) . ?
C437 C460 1.381(4) . ?
C437 C438 1.450(4) . ?
C438 C439 1.451(4) . ?
C439 C440 1.455(4) . ?
C440 C442 1.382(4) . ?
C441 C445 1.452(4) . ?
C441 C442 1.458(4) . ?
C442 C443 1.450(4) . ?
C443 C444 1.453(4) . ?
C444 C445 1.457(4) . ?
C445 C447 1.383(4) . ?
C446 C450 1.455(4) . ?
C446 C447 1.456(4) . ?
C447 C448 1.457(4) . ?
C448 C449 1.457(4) . ?
C449 C450 1.451(4) . ?
C450 C452 1.383(4) . ?
C451 C455 1.450(4) . ?
C451 C452 1.453(4) . ?
C452 C453 1.456(4) . ?
C453 C454 1.454(4) . ?
C454 C455 1.455(4) . ?
C455 C457 1.386(4) . ?
C456 C457 1.455(4) . ?
C456 C460 1.456(4) . ?
C457 C458 1.452(4) . ?
C458 C459 1.458(4) . ?
C459 C460 1.455(4) . ?
C51 Cl2 1.695(10) . ?
C51 Cl3 1.739(9) . ?
C51 Cl1 1.767(11) . ?
C51 H51 1.0000 . ?
C51A Cl2A 1.693(10) . ?
C51A Cl3A 1.738(9) . ?
C51A Cl1A 1.765(11) . ?
C51A H51A 1.0000 . ?
C51B Cl2B 1.694(10) . ?
C51B Cl3B 1.738(9) . ?
C51B Cl1B 1.766(11) . ?
C51B H51B 1.0000 . ?
